data_7134072
loop_
_publ_author_name
'Lopez-Aguilar, Marcos'
'R\'ios-Lombard\'ia, Nicol\'as'
'Gallegos, Miguel'
'Barrena-Esp\'es, Daniel'
'Garc\'ia-\'Alvarez, Joaqu\'in'
'Concell\'on, Carmen'
'del Amo, Vicente'

_publ_section_title
;
 Organocatalytic CS2 Insertion into Epoxides in Neat Conditions: A
 Straightforward Approach for the Efficient Synthesis of Di- and
 Tri-thiocarbonates
;
_journal_name_full 'Chemical Communications'
_journal_paper_doi 10.1039/D4CC05154H
_journal_year 2025
_chemical_formula_sum 'C14 H16 O S3'
_chemical_formula_weight 296.45
_chemical_name_systematic trans,cis-4-(Benzyloxy)hexahydrobenzo[d][1,3]dithiolane-2-thione
_space_group_crystal_system monoclinic
_space_group_IT_number 14
_space_group_name_Hall '-P 2ybc'
_space_group_name_H-M_alt 'P 1 21/c 1'
_atom_sites_solution_hydrogens geom
_audit_creation_method SHELXL-2018/3
_audit_update_record
;
2024-09-25 deposited with the CCDC.	2024-12-20 downloaded from the CCDC.
;
_cell_angle_alpha 90
_cell_angle_beta 103.571(3)
_cell_angle_gamma 90
_cell_formula_units_Z 4
_cell_length_a 12.7687(3)
_cell_length_b 8.3272(2)
_cell_length_c 14.0444(4)
_cell_measurement_reflns_used 5169
_cell_measurement_temperature 298(2)
_cell_measurement_theta_max 69.3180
_cell_measurement_theta_min 3.5450
_cell_volume 1451.61(7)
_computing_cell_refinement 'CrysAlisPro 1.171.38.46 (Rigaku Oxford Diffraction, 2015)'
_computing_data_collection 'CrysAlisPro 1.171.38.46 (Rigaku Oxford Diffraction, 2015)'
_computing_data_reduction 'CrysAlisPro 1.171.38.46 (Rigaku Oxford Diffraction, 2015)'
_computing_molecular_graphics 'MERCURY (Cambridge Crystallographic Data Centre: Cambridge, UK, 2024)'
_computing_structure_refinement 'SHELXL-2018/3 (Sheldrick, 2018)'
_computing_structure_solution 'SIR-2019 (Giacovazzo, 2015)'
_diffrn_ambient_temperature 298(2)
_diffrn_measured_fraction_theta_full 0.999
_diffrn_measured_fraction_theta_max 0.993
_diffrn_measurement_device_type 'Xcalibur, Onyx, Nova'
_diffrn_radiation_type CuK\a
_diffrn_radiation_wavelength 1.54184
_diffrn_reflns_av_R_equivalents 0.0386
_diffrn_reflns_av_unetI/netI 0.0252
_diffrn_reflns_Laue_measured_fraction_full 0.999
_diffrn_reflns_Laue_measured_fraction_max 0.993
_diffrn_reflns_limit_h_max 15
_diffrn_reflns_limit_h_min -15
_diffrn_reflns_limit_k_max 8
_diffrn_reflns_limit_k_min -10
_diffrn_reflns_limit_l_max 15
_diffrn_reflns_limit_l_min -17
_diffrn_reflns_number 10722
_diffrn_reflns_point_group_measured_fraction_full 0.999
_diffrn_reflns_point_group_measured_fraction_max 0.993
_diffrn_reflns_theta_full 67.684
_diffrn_reflns_theta_max 69.429
_diffrn_reflns_theta_min 3.561
_exptl_absorpt_coefficient_mu 4.542
_exptl_absorpt_correction_T_max 0.920
_exptl_absorpt_correction_T_min 0.347
_exptl_absorpt_correction_type gaussian
_exptl_absorpt_process_details
;
CrysAlisPro 1.171.38.46 (Rigaku Oxford Diffraction, 2015)
Numerical absorption correction based on gaussian integration over
			a multifaceted crystal model
Empirical absorption correction using spherical harmonics,
 implemented in SCALE3 ABSPACK scaling algorithm.
;
_exptl_crystal_colour 'clear intense yellow'
_exptl_crystal_density_diffrn 1.356
_exptl_crystal_description plate
_exptl_crystal_F_000 624
_exptl_crystal_recrystallization_method 'Re-crystallisation from solvent'
_exptl_crystal_size_max 0.395
_exptl_crystal_size_mid 0.248
_exptl_crystal_size_min 0.158
_refine_diff_density_max 0.342
_refine_diff_density_min -0.314
_refine_diff_density_rms 0.043
_refine_ls_extinction_method none
_refine_ls_goodness_of_fit_ref 1.074
_refine_ls_hydrogen_treatment constr
_refine_ls_matrix_type full
_refine_ls_number_parameters 163
_refine_ls_number_reflns 2709
_refine_ls_number_restraints 0
_refine_ls_restrained_S_all 1.074
_refine_ls_R_factor_all 0.0494
_refine_ls_R_factor_gt 0.0446
_refine_ls_shift/su_max 0.000
_refine_ls_shift/su_mean 0.000
_refine_ls_structure_factor_coef Fsqd
_refine_ls_weighting_details 'w=1/[\s^2^(Fo^2^)+(0.0626P)^2^+0.3416P] where P=(Fo^2^+2Fc^2^)/3'
_refine_ls_weighting_scheme calc
_refine_ls_wR_factor_gt 0.1188
_refine_ls_wR_factor_ref 0.1248
_reflns_Friedel_coverage 0.000
_reflns_number_gt 2362
_reflns_number_total 2709
_reflns_threshold_expression 'I > 2\s(I)'
_cod_data_source_file d4cc05154h3.cif
_cod_data_source_block 2g
_cod_original_sg_symbol_H-M 'P 21/c'
_cod_database_code 7134072
_shelx_shelxl_version_number 2018/3
_shelx_space_group_comment
;
The symmetry employed for this shelxl refinement is uniquely defined
by the following loop, which should always be used as a source of
symmetry information in preference to the above space-group names.
They are only intended as comments.
;

loop_
_space_group_symop_operation_xyz
'x, y, z'
'-x, y+1/2, -z+1/2'
'-x, -y, -z'
'x, -y-1/2, z-1/2'

loop_
_atom_site_label
_atom_site_type_symbol
_atom_site_fract_x
_atom_site_fract_y
_atom_site_fract_z
_atom_site_U_iso_or_equiv
_atom_site_adp_type
_atom_site_occupancy
_atom_site_site_symmetry_order
_atom_site_calc_flag
_atom_site_refinement_flags_posn
_atom_site_refinement_flags_adp
_atom_site_refinement_flags_occupancy
_atom_site_disorder_assembly
_atom_site_disorder_group
C1 C 0.42355(19) 0.0979(3) 0.7931(2) 0.0761(7) Uani 1 1 d . . . . .
C2 C 0.33309(17) 0.1020(3) 0.94400(16) 0.0605(5) Uani 1 1 d . . . . .
H2 H 0.334358 -0.014755 0.952918 0.073 Uiso 1 1 calc R U . . .
C3 C 0.24540(16) 0.1422(2) 0.85472(15) 0.0542(4) Uani 1 1 d . . . . .
H3 H 0.240745 0.259257 0.847915 0.065 Uiso 1 1 calc R U . . .
C4 C 0.13731(16) 0.0793(2) 0.86542(15) 0.0554(5) Uani 1 1 d . . . . .
H4 H 0.139944 -0.038068 0.870868 0.067 Uiso 1 1 calc R U . . .
C5 C 0.11327(19) 0.1516(3) 0.95787(18) 0.0680(6) Uani 1 1 d . . . . .
H5A H 0.103171 0.266537 0.949020 0.082 Uiso 1 1 calc R U . . .
H5B H 0.046635 0.106379 0.967807 0.082 Uiso 1 1 calc R U . . .
C6 C 0.2032(2) 0.1202(3) 1.04857(18) 0.0745(6) Uani 1 1 d . . . . .
H6A H 0.186328 0.173981 1.104384 0.089 Uiso 1 1 calc R U . . .
H6B H 0.207559 0.005876 1.062130 0.089 Uiso 1 1 calc R U . . .
C7 C 0.3117(2) 0.1793(3) 1.03557(17) 0.0739(6) Uani 1 1 d . . . . .
H7A H 0.310791 0.295242 1.029072 0.089 Uiso 1 1 calc R U . . .
H7B H 0.368053 0.150211 1.092216 0.089 Uiso 1 1 calc R U . . .
C8 C -0.04133(18) 0.0509(3) 0.76826(19) 0.0726(6) Uani 1 1 d . . . . .
H8A H -0.074107 0.086938 0.820213 0.087 Uiso 1 1 calc R U . . .
H8B H -0.032421 -0.064701 0.773668 0.087 Uiso 1 1 calc R U . . .
C9 C -0.11319(16) 0.0926(2) 0.67064(17) 0.0587(5) Uani 1 1 d . . . . .
C10 C -0.22337(18) 0.1035(3) 0.66223(19) 0.0667(5) Uani 1 1 d . . . . .
H10 H -0.250724 0.090810 0.717586 0.080 Uiso 1 1 calc R U . . .
C11 C -0.29270(18) 0.1329(3) 0.5730(2) 0.0734(6) Uani 1 1 d . . . . .
H11 H -0.366412 0.138971 0.568638 0.088 Uiso 1 1 calc R U . . .
C12 C -0.25425(19) 0.1532(3) 0.49078(19) 0.0711(6) Uani 1 1 d . . . . .
H12 H -0.301480 0.172847 0.430636 0.085 Uiso 1 1 calc R U . . .
C13 C -0.1447(2) 0.1443(3) 0.49776(19) 0.0699(6) Uani 1 1 d . . . . .
H13 H -0.117942 0.158441 0.442172 0.084 Uiso 1 1 calc R U . . .
C14 C -0.07449(17) 0.1143(3) 0.58733(18) 0.0640(5) Uani 1 1 d . . . . .
H14 H -0.000793 0.108767 0.591544 0.077 Uiso 1 1 calc R U . . .
O1 O 0.06048(11) 0.12496(18) 0.77854(11) 0.0619(4) Uani 1 1 d . . . . .
S1 S 0.45806(5) 0.16174(9) 0.91444(5) 0.0829(2) Uani 1 1 d . . . . .
S2 S 0.51057(7) 0.07549(15) 0.72596(7) 0.1188(4) Uani 1 1 d . . . . .
S3 S 0.28667(4) 0.06002(8) 0.74931(4) 0.0703(2) Uani 1 1 d . . . . .

loop_
_atom_site_aniso_label
_atom_site_aniso_U_11
_atom_site_aniso_U_22
_atom_site_aniso_U_33
_atom_site_aniso_U_23
_atom_site_aniso_U_13
_atom_site_aniso_U_12
C1 0.0596(13) 0.0910(16) 0.0807(16) 0.0261(13) 0.0224(12) 0.0112(11)
C2 0.0555(11) 0.0630(11) 0.0610(12) 0.0072(9) 0.0100(9) -0.0028(9)
C3 0.0516(10) 0.0534(10) 0.0571(11) 0.0073(8) 0.0120(8) -0.0003(8)
C4 0.0536(10) 0.0514(10) 0.0623(11) 0.0047(8) 0.0157(9) -0.0004(8)
C5 0.0686(13) 0.0670(13) 0.0747(14) -0.0016(10) 0.0292(11) 0.0009(10)
C6 0.0909(17) 0.0757(14) 0.0620(13) -0.0048(11) 0.0282(12) -0.0028(12)
C7 0.0824(16) 0.0762(14) 0.0586(12) -0.0029(11) 0.0076(11) -0.0066(12)
C8 0.0573(12) 0.0802(15) 0.0791(15) 0.0092(12) 0.0134(11) -0.0132(10)
C9 0.0515(11) 0.0511(10) 0.0748(13) -0.0018(9) 0.0174(10) -0.0050(8)
C10 0.0551(11) 0.0702(13) 0.0787(14) -0.0006(11) 0.0235(11) -0.0018(10)
C11 0.0495(11) 0.0772(14) 0.0938(17) 0.0024(12) 0.0174(12) 0.0039(10)
C12 0.0629(13) 0.0687(13) 0.0769(15) -0.0026(11) 0.0065(11) 0.0024(10)
C13 0.0715(14) 0.0708(13) 0.0709(14) -0.0035(11) 0.0236(11) 0.0014(11)
C14 0.0508(11) 0.0651(12) 0.0795(14) -0.0033(10) 0.0219(10) 0.0024(9)
O1 0.0479(7) 0.0662(8) 0.0701(9) 0.0111(7) 0.0108(6) -0.0045(6)
S1 0.0514(3) 0.1109(5) 0.0814(4) 0.0209(3) 0.0057(3) -0.0100(3)
S2 0.0755(5) 0.1820(10) 0.1133(6) 0.0467(6) 0.0514(5) 0.0340(5)
S3 0.0601(3) 0.0943(4) 0.0590(3) 0.0033(3) 0.0190(3) 0.0027(3)

loop_
_atom_type_symbol
_atom_type_description
_atom_type_scat_dispersion_real
_atom_type_scat_dispersion_imag
_atom_type_scat_source
C C 0.0181 0.0091 'International Tables Vol C Tables 4.2.6.8 and 6.1.1.4'
H H 0.0000 0.0000 'International Tables Vol C Tables 4.2.6.8 and 6.1.1.4'
O O 0.0492 0.0322 'International Tables Vol C Tables 4.2.6.8 and 6.1.1.4'
S S 0.3331 0.5567 'International Tables Vol C Tables 4.2.6.8 and 6.1.1.4'

loop_
_geom_angle_atom_site_label_1
_geom_angle_atom_site_label_2
_geom_angle_atom_site_label_3
_geom_angle
_geom_angle_site_symmetry_1
_geom_angle_site_symmetry_3
_geom_angle_publ_flag
S2 C1 S1 123.50(16) . . ?
S2 C1 S3 122.65(18) . . ?
S1 C1 S3 113.86(13) . . ?
C3 C2 C7 111.32(19) . . ?
C3 C2 S1 105.69(14) . . ?
C7 C2 S1 114.92(16) . . ?
C3 C2 H2 108.2 . . ?
C7 C2 H2 108.2 . . ?
S1 C2 H2 108.2 . . ?
C2 C3 C4 110.86(16) . . ?
C2 C3 S3 107.03(14) . . ?
C4 C3 S3 113.28(14) . . ?
C2 C3 H3 108.5 . . ?
C4 C3 H3 108.5 . . ?
S3 C3 H3 108.5 . . ?
O1 C4 C3 106.40(15) . . ?
O1 C4 C5 112.78(17) . . ?
C3 C4 C5 108.50(18) . . ?
O1 C4 H4 109.7 . . ?
C3 C4 H4 109.7 . . ?
C5 C4 H4 109.7 . . ?
C6 C5 C4 112.38(19) . . ?
C6 C5 H5A 109.1 . . ?
C4 C5 H5A 109.1 . . ?
C6 C5 H5B 109.1 . . ?
C4 C5 H5B 109.1 . . ?
H5A C5 H5B 107.9 . . ?
C7 C6 C5 111.9(2) . . ?
C7 C6 H6A 109.2 . . ?
C5 C6 H6A 109.2 . . ?
C7 C6 H6B 109.2 . . ?
C5 C6 H6B 109.2 . . ?
H6A C6 H6B 107.9 . . ?
C2 C7 C6 108.3(2) . . ?
C2 C7 H7A 110.0 . . ?
C6 C7 H7A 110.0 . . ?
C2 C7 H7B 110.0 . . ?
C6 C7 H7B 110.0 . . ?
H7A C7 H7B 108.4 . . ?
O1 C8 C9 110.02(18) . . ?
O1 C8 H8A 109.7 . . ?
C9 C8 H8A 109.7 . . ?
O1 C8 H8B 109.7 . . ?
C9 C8 H8B 109.7 . . ?
H8A C8 H8B 108.2 . . ?
C14 C9 C10 118.4(2) . . ?
C14 C9 C8 122.64(19) . . ?
C10 C9 C8 118.9(2) . . ?
C11 C10 C9 120.8(2) . . ?
C11 C10 H10 119.6 . . ?
C9 C10 H10 119.6 . . ?
C12 C11 C10 120.6(2) . . ?
C12 C11 H11 119.7 . . ?
C10 C11 H11 119.7 . . ?
C11 C12 C13 119.5(2) . . ?
C11 C12 H12 120.3 . . ?
C13 C12 H12 120.3 . . ?
C12 C13 C14 120.2(2) . . ?
C12 C13 H13 119.9 . . ?
C14 C13 H13 119.9 . . ?
C9 C14 C13 120.5(2) . . ?
C9 C14 H14 119.7 . . ?
C13 C14 H14 119.7 . . ?
C8 O1 C4 113.70(16) . . ?
C1 S1 C2 96.10(11) . . ?
C1 S3 C3 95.89(11) . . ?

loop_
_geom_bond_atom_site_label_1
_geom_bond_atom_site_label_2
_geom_bond_distance
_geom_bond_site_symmetry_2
_geom_bond_publ_flag
C1 S2 1.628(3) . ?
C1 S1 1.740(3) . ?
C1 S3 1.740(3) . ?
C2 C3 1.510(3) . ?
C2 C7 1.519(3) . ?
C2 S1 1.810(2) . ?
C2 H2 0.9800 . ?
C3 C4 1.516(3) . ?
C3 S3 1.818(2) . ?
C3 H3 0.9800 . ?
C4 O1 1.426(3) . ?
C4 C5 1.526(3) . ?
C4 H4 0.9800 . ?
C5 C6 1.524(4) . ?
C5 H5A 0.9700 . ?
C5 H5B 0.9700 . ?
C6 C7 1.520(4) . ?
C6 H6A 0.9700 . ?
C6 H6B 0.9700 . ?
C7 H7A 0.9700 . ?
C7 H7B 0.9700 . ?
C8 O1 1.415(3) . ?
C8 C9 1.501(3) . ?
C8 H8A 0.9700 . ?
C8 H8B 0.9700 . ?
C9 C14 1.385(3) . ?
C9 C10 1.387(3) . ?
C10 C11 1.376(4) . ?
C10 H10 0.9300 . ?
C11 C12 1.368(4) . ?
C11 H11 0.9300 . ?
C12 C13 1.381(3) . ?
C12 H12 0.9300 . ?
C13 C14 1.385(4) . ?
C13 H13 0.9300 . ?
C14 H14 0.9300 . ?

loop_
_geom_torsion_atom_site_label_1
_geom_torsion_atom_site_label_2
_geom_torsion_atom_site_label_3
_geom_torsion_atom_site_label_4
_geom_torsion
_geom_torsion_site_symmetry_1
_geom_torsion_site_symmetry_2
_geom_torsion_site_symmetry_3
_geom_torsion_site_symmetry_4
_geom_torsion_publ_flag
C7 C2 C3 C4 -61.5(2) . . . . ?
S1 C2 C3 C4 173.12(14) . . . . ?
C7 C2 C3 S3 174.55(15) . . . . ?
S1 C2 C3 S3 49.14(16) . . . . ?
C2 C3 C4 O1 179.26(16) . . . . ?
S3 C3 C4 O1 -60.40(18) . . . . ?
C2 C3 C4 C5 57.7(2) . . . . ?
S3 C3 C4 C5 177.99(14) . . . . ?
O1 C4 C5 C6 -172.56(18) . . . . ?
C3 C4 C5 C6 -54.9(2) . . . . ?
C4 C5 C6 C7 55.4(3) . . . . ?
C3 C2 C7 C6 58.5(3) . . . . ?
S1 C2 C7 C6 178.60(17) . . . . ?
C5 C6 C7 C2 -55.2(3) . . . . ?
O1 C8 C9 C14 33.9(3) . . . . ?
O1 C8 C9 C10 -148.8(2) . . . . ?
C14 C9 C10 C11 0.9(3) . . . . ?
C8 C9 C10 C11 -176.5(2) . . . . ?
C9 C10 C11 C12 -0.5(4) . . . . ?
C10 C11 C12 C13 -0.1(4) . . . . ?
C11 C12 C13 C14 0.3(4) . . . . ?
C10 C9 C14 C13 -0.8(3) . . . . ?
C8 C9 C14 C13 176.5(2) . . . . ?
C12 C13 C14 C9 0.2(3) . . . . ?
C9 C8 O1 C4 -174.32(18) . . . . ?
C3 C4 O1 C8 169.10(18) . . . . ?
C5 C4 O1 C8 -72.1(2) . . . . ?
S2 C1 S1 C2 -164.97(18) . . . . ?
S3 C1 S1 C2 15.14(16) . . . . ?
C3 C2 S1 C1 -39.14(17) . . . . ?
C7 C2 S1 C1 -162.30(18) . . . . ?
S2 C1 S3 C3 -171.04(17) . . . . ?
S1 C1 S3 C3 8.85(16) . . . . ?
C2 C3 S3 C1 -35.81(16) . . . . ?
C4 C3 S3 C1 -158.29(15) . . . . ?
